data_4062149
_journal_name_full Organometallics
_journal_year 2003
_chemical_formula_sum 'C28 H31 Cl2 Fe N2 P Si'
_chemical_formula_weight 581.36
_space_group_IT_number 2
_symmetry_cell_setting triclinic
_symmetry_space_group_name_Hall '-P 1'
_symmetry_space_group_name_H-M 'P -1'
_cell_angle_alpha 101.385(8)
_cell_angle_beta 98.601(9)
_cell_angle_gamma 96.586(10)
_cell_formula_units_Z 2
_cell_length_a 8.807(4)
_cell_length_b 9.436(5)
_cell_length_c 18.571(9)
_cell_measurement_temperature 293(2)
_cell_volume 1479.3(13)
_diffrn_ambient_temperature 293(2)
_exptl_crystal_density_diffrn 1.305
_cod_database_code 4062149

loop_
_symmetry_equiv_pos_as_xyz
'x, y, z'
'-x, -y, -z'

loop_
_atom_site_label
_atom_site_type_symbol
_atom_site_fract_x
_atom_site_fract_y
_atom_site_fract_z
_atom_site_U_iso_or_equiv
_atom_site_adp_type
_atom_site_occupancy
_atom_site_symmetry_multiplicity
_atom_site_calc_flag
_atom_site_refinement_flags
_atom_site_disorder_assembly
_atom_site_disorder_group
Fe1 Fe 0.71984(4) 0.91061(4) 0.791386(18) 0.04195(16) Uani 1 1 d . . .
Cl1 Cl 0.84241(8) 1.03525(8) 0.71828(4) 0.0623(2) Uani 1 1 d . . .
Cl2 Cl 0.86299(11) 0.83184(11) 0.88187(5) 0.0852(3) Uani 1 1 d . . .
P1 P 0.38021(7) 0.79198(7) 0.70929(3) 0.03657(19) Uani 1 1 d . . .
Si1 Si 0.71265(9) 1.21208(8) 0.95684(4) 0.0477(2) Uani 1 1 d . . .
N1 N 0.5244(2) 1.0136(2) 0.82654(9) 0.0356(4) Uani 1 1 d . . .
N2 N 0.5535(2) 0.7543(2) 0.72118(10) 0.0374(4) Uani 1 1 d . . .
C1 C 0.3869(3) 0.9598(2) 0.77972(11) 0.0355(5) Uani 1 1 d . . .
C2 C 0.2546(3) 1.0273(3) 0.78174(14) 0.0465(6) Uani 1 1 d . . .
H2A H 0.1635 0.9879 0.7479 0.056 Uiso 1 1 calc R . .
C3 C 0.2613(3) 1.1528(3) 0.83462(15) 0.0529(7) Uani 1 1 d . . .
H3A H 0.1749 1.2006 0.8372 0.063 Uiso 1 1 calc R . .
C4 C 0.3987(3) 1.2072(3) 0.88401(14) 0.0485(6) Uani 1 1 d . . .
H4A H 0.4035 1.2915 0.9205 0.058 Uiso 1 1 calc R . .
C5 C 0.5303(3) 1.1388(3) 0.88043(12) 0.0388(5) Uani 1 1 d . . .
C6 C 0.3069(3) 0.8457(3) 0.62342(13) 0.0468(6) Uani 1 1 d . . .
C7 C 0.1662(4) 0.7816(4) 0.57874(14) 0.0650(8) Uani 1 1 d . . .
H7A H 0.1073 0.7039 0.5906 0.078 Uiso 1 1 calc R . .
C8 C 0.1129(5) 0.8343(5) 0.51558(18) 0.0907(13) Uani 1 1 d . . .
H8A H 0.0190 0.7905 0.4850 0.109 Uiso 1 1 calc R . .
C9 C 0.1981(5) 0.9495(5) 0.49861(17) 0.0868(13) Uani 1 1 d . . .
H9A H 0.1620 0.9838 0.4565 0.104 Uiso 1 1 calc R . .
C10 C 0.3366(5) 1.0149(5) 0.54328(19) 0.0844(11) Uani 1 1 d . . .
H10A H 0.3935 1.0941 0.5317 0.101 Uiso 1 1 calc R . .
C11 C 0.3925(4) 0.9635(4) 0.60579(16) 0.0667(8) Uani 1 1 d . . .
H11A H 0.4869 1.0076 0.6358 0.080 Uiso 1 1 calc R . .
C12 C 0.2355(3) 0.6480(3) 0.71864(13) 0.0455(6) Uani 1 1 d . . .
C13 C 0.2271(3) 0.5098(3) 0.67200(16) 0.0599(7) Uani 1 1 d . . .
H13A H 0.2863 0.4978 0.6343 0.072 Uiso 1 1 calc R . .
C14 C 0.1304(4) 0.3908(3) 0.6820(2) 0.0737(9) Uani 1 1 d . . .
H14A H 0.1270 0.2984 0.6523 0.088 Uiso 1 1 calc R . .
C15 C 0.0382(4) 0.4113(4) 0.7373(2) 0.0788(10) Uani 1 1 d . . .
H15A H -0.0270 0.3322 0.7443 0.095 Uiso 1 1 calc R . .
C16 C 0.0434(4) 0.5454(4) 0.7806(2) 0.0734(9) Uani 1 1 d . . .
H16A H -0.0201 0.5576 0.8165 0.088 Uiso 1 1 calc R . .
C17 C 0.1421(3) 0.6660(3) 0.77275(15) 0.0557(7) Uani 1 1 d . . .
H17A H 0.1452 0.7574 0.8034 0.067 Uiso 1 1 calc R . .
C18 C 0.5920(3) 0.6105(3) 0.69293(12) 0.0410(5) Uani 1 1 d . . .
C19 C 0.5851(3) 0.5060(3) 0.73782(14) 0.0495(6) Uani 1 1 d . . .
C20 C 0.6220(4) 0.3672(3) 0.70946(19) 0.0669(8) Uani 1 1 d . . .
H20A H 0.6168 0.2964 0.7378 0.080 Uiso 1 1 calc R . .
C21 C 0.6656(4) 0.3336(3) 0.6409(2) 0.0740(9) Uani 1 1 d . . .
H21A H 0.6891 0.2409 0.6231 0.089 Uiso 1 1 calc R . .
C22 C 0.6743(4) 0.4368(4) 0.59873(16) 0.0676(8) Uani 1 1 d . . .
H22A H 0.7043 0.4130 0.5524 0.081 Uiso 1 1 calc R . .
C23 C 0.6388(3) 0.5783(3) 0.62362(14) 0.0503(6) Uani 1 1 d . . .
C24 C 0.6529(4) 0.6905(4) 0.57674(15) 0.0682(8) Uani 1 1 d . . .
H24A H 0.6243 0.7800 0.6018 0.102 Uiso 1 1 calc R . .
H24B H 0.5852 0.6552 0.5294 0.102 Uiso 1 1 calc R . .
H24C H 0.7582 0.7081 0.5691 0.102 Uiso 1 1 calc R . .
C25 C 0.5412(4) 0.5376(3) 0.81394(15) 0.0644(8) Uani 1 1 d . . .
H25A H 0.5441 0.4525 0.8349 0.097 Uiso 1 1 calc R . .
H25B H 0.4383 0.5631 0.8099 0.097 Uiso 1 1 calc R . .
H25C H 0.6132 0.6175 0.8457 0.097 Uiso 1 1 calc R . .
C26 C 0.6822(4) 1.3953(4) 1.01027(17) 0.0792(10) Uani 1 1 d . . .
H26A H 0.7707 1.4351 1.0489 0.119 Uiso 1 1 calc R . .
H26B H 0.5909 1.3835 1.0323 0.119 Uiso 1 1 calc R . .
H26C H 0.6696 1.4606 0.9769 0.119 Uiso 1 1 calc R . .
C27 C 0.7191(4) 1.0820(4) 1.02019(16) 0.0712(9) Uani 1 1 d . . .
H27A H 0.8081 1.1142 1.0593 0.107 Uiso 1 1 calc R . .
H27B H 0.7262 0.9865 0.9924 0.107 Uiso 1 1 calc R . .
H27C H 0.6265 1.0782 1.0416 0.107 Uiso 1 1 calc R . .
C28 C 0.8948(4) 1.2409(4) 0.91849(18) 0.0741(9) Uani 1 1 d . . .
H28A H 0.9807 1.2773 0.9588 0.111 Uiso 1 1 calc R . .
H28B H 0.8855 1.3106 0.8873 0.111 Uiso 1 1 calc R . .
H28C H 0.9118 1.1499 0.8896 0.111 Uiso 1 1 calc R . .

loop_
_atom_site_aniso_label
_atom_site_aniso_U_11
_atom_site_aniso_U_22
_atom_site_aniso_U_33
_atom_site_aniso_U_23
_atom_site_aniso_U_13
_atom_site_aniso_U_12
Fe1 0.0322(2) 0.0424(2) 0.0485(2) 0.00745(17) 0.00267(16) 0.00442(16)
Cl1 0.0529(5) 0.0590(4) 0.0746(5) 0.0184(4) 0.0159(4) -0.0055(3)
Cl2 0.0773(6) 0.0874(6) 0.0802(5) 0.0135(4) -0.0259(4) 0.0288(5)
P1 0.0334(4) 0.0410(4) 0.0337(3) 0.0100(3) 0.0017(2) 0.0014(3)
Si1 0.0480(5) 0.0514(4) 0.0388(4) 0.0043(3) 0.0061(3) -0.0018(3)
N1 0.0347(11) 0.0378(10) 0.0356(9) 0.0118(8) 0.0070(8) 0.0032(8)
N2 0.0359(11) 0.0364(10) 0.0393(10) 0.0097(8) 0.0038(8) 0.0047(8)
C1 0.0331(13) 0.0387(12) 0.0365(11) 0.0131(10) 0.0067(10) 0.0036(10)
C2 0.0361(14) 0.0531(15) 0.0503(14) 0.0159(12) 0.0020(11) 0.0065(12)
C3 0.0468(16) 0.0556(16) 0.0648(16) 0.0193(13) 0.0180(13) 0.0213(13)
C4 0.0562(17) 0.0448(14) 0.0478(14) 0.0105(11) 0.0156(12) 0.0116(12)
C5 0.0432(14) 0.0398(13) 0.0356(11) 0.0114(10) 0.0114(10) 0.0038(11)
C6 0.0450(15) 0.0629(17) 0.0356(12) 0.0154(11) 0.0052(11) 0.0150(13)
C7 0.064(2) 0.085(2) 0.0441(14) 0.0145(14) -0.0026(13) 0.0170(17)
C8 0.084(3) 0.133(4) 0.0522(18) 0.021(2) -0.0142(17) 0.040(3)
C9 0.104(3) 0.131(4) 0.0489(17) 0.042(2) 0.019(2) 0.067(3)
C10 0.089(3) 0.118(3) 0.078(2) 0.066(2) 0.033(2) 0.048(2)
C11 0.0616(19) 0.085(2) 0.0645(18) 0.0405(17) 0.0108(15) 0.0164(17)
C12 0.0381(14) 0.0471(14) 0.0453(13) 0.0105(11) -0.0030(11) -0.0056(11)
C13 0.0507(17) 0.0566(17) 0.0612(16) 0.0046(13) -0.0035(13) -0.0056(14)
C14 0.069(2) 0.0465(17) 0.087(2) 0.0046(16) -0.0160(18) -0.0112(16)
C15 0.060(2) 0.068(2) 0.104(3) 0.037(2) -0.0008(19) -0.0168(17)
C16 0.061(2) 0.073(2) 0.090(2) 0.0304(18) 0.0203(17) -0.0080(17)
C17 0.0461(16) 0.0602(17) 0.0587(15) 0.0156(13) 0.0097(13) -0.0059(13)
C18 0.0396(14) 0.0389(13) 0.0416(12) 0.0064(10) 0.0027(10) 0.0041(11)
C19 0.0498(16) 0.0415(14) 0.0563(14) 0.0146(12) 0.0031(12) 0.0049(12)
C20 0.069(2) 0.0426(16) 0.088(2) 0.0197(15) 0.0019(17) 0.0087(14)
C21 0.077(2) 0.0474(18) 0.091(2) -0.0013(17) 0.0115(18) 0.0171(16)
C22 0.069(2) 0.068(2) 0.0580(17) -0.0078(15) 0.0113(15) 0.0161(16)
C23 0.0478(16) 0.0535(16) 0.0458(13) 0.0042(12) 0.0058(11) 0.0065(13)
C24 0.078(2) 0.087(2) 0.0456(14) 0.0179(15) 0.0218(14) 0.0181(18)
C25 0.076(2) 0.0665(19) 0.0588(16) 0.0320(14) 0.0113(15) 0.0106(16)
C26 0.089(3) 0.073(2) 0.0587(17) -0.0126(16) -0.0021(17) 0.0108(19)
C27 0.062(2) 0.092(2) 0.0585(17) 0.0287(16) -0.0004(15) -0.0016(18)
C28 0.060(2) 0.082(2) 0.0669(18) -0.0011(16) 0.0137(15) -0.0183(17)

loop_
_geom_bond_atom_site_label_1
_geom_bond_atom_site_label_2
_geom_bond_distance
_geom_bond_site_symmetry_2
_geom_bond_publ_flag
Fe1 N2 2.048(2) . ?
Fe1 N1 2.192(2) . ?
Fe1 Cl2 2.2451(11) . ?
Fe1 Cl1 2.2737(10) . ?
P1 N2 1.600(2) . ?
P1 C12 1.806(3) . ?
P1 C6 1.818(3) . ?
P1 C1 1.833(2) . ?
Si1 C27 1.860(3) . ?
Si1 C28 1.863(3) . ?
Si1 C26 1.885(3) . ?
Si1 C5 1.936(3) . ?
N1 C1 1.360(3) . ?
N1 C5 1.379(3) . ?
N2 C18 1.452(3) . ?
C1 C2 1.392(3) . ?
C2 C3 1.371(4) . ?
C3 C4 1.382(4) . ?
C4 C5 1.394(4) . ?
C6 C7 1.383(4) . ?
C6 C11 1.391(4) . ?
C7 C8 1.401(5) . ?
C8 C9 1.365(6) . ?
C9 C10 1.371(6) . ?
C10 C11 1.390(4) . ?
C12 C17 1.389(4) . ?
C12 C13 1.403(4) . ?
C13 C14 1.390(5) . ?
C14 C15 1.400(5) . ?
C15 C16 1.351(5) . ?
C16 C17 1.396(4) . ?
C18 C23 1.397(3) . ?
C18 C19 1.413(4) . ?
C19 C20 1.405(4) . ?
C19 C25 1.503(4) . ?
C20 C21 1.373(4) . ?
C21 C22 1.367(5) . ?
C22 C23 1.411(4) . ?
C23 C24 1.503(4) . ?
